data_7027149
loop_
_publ_author_name
'Furutachi, Hideki'
'Ishida, Akiko'
'Miyasaka, Hitoshi'
'Fukita, Nobuo'
'Ohba, Masaaki'
'\=Okawa, Hisashi'
'Koikawa, Masayuki'

_publ_contact_author
;
    ENTER NAME
 ENTER ADDRESS
;
_publ_section_title
;
 FeIIPbII and FeIII complexes of macrocyclic compartmental ligands:
 different cyclization in stepwise template synthesis using FeII/PbII or
 FeIII/PbII pairs
;
_journal_issue 3
_journal_name_full 'Journal of the Chemical Society, Dalton Transactions'
_journal_page_first 367
_journal_paper_doi 10.1039/a808101h
_journal_year 1999
_chemical_formula_sum 'C30 H41 Cl2 Fe N8 O11 S'
_chemical_formula_weight 848.51
_space_group_IT_number 14
_symmetry_cell_setting monoclinic
_symmetry_Int_Tables_number 14
_symmetry_space_group_name_Hall '-P 2ybc'
_symmetry_space_group_name_H-M 'P 1 21/c 1'
_audit_creation_date 'Fri Oct  9 14:09:25 1998'
_audit_creation_method 'from TEXRAY.INF file'
_cell_angle_alpha 90
_cell_angle_beta 95.38(2)
_cell_angle_gamma 90
_cell_formula_units_Z 4
_cell_length_a 9.892(3)
_cell_length_b 24.786(7)
_cell_length_c 15.500(4)
_cell_measurement_reflns_used 25
_cell_measurement_temperature 296.2
_cell_measurement_theta_max 15.8
_cell_measurement_theta_min 14.9
_cell_volume 3783.6(19)
_computing_cell_refinement 'Rigaku/AFC Diffractometer Control'
_computing_data_collection 'Rigaku/AFC Diffractometer Control'
_computing_data_reduction teXsan
_computing_publication_material teXsan
_computing_structure_refinement teXsan
_computing_structure_solution SHELXS86
_diffrn_ambient_temperature 296.2
_diffrn_measurement_device 'Rigaku AFC7R'
_diffrn_measurement_method \w-2\q
_diffrn_orient_matrix_UB_11 -0.03809
_diffrn_orient_matrix_UB_12 -0.01490
_diffrn_orient_matrix_UB_13 0.05346
_diffrn_orient_matrix_UB_21 -0.04228
_diffrn_orient_matrix_UB_22 -0.03085
_diffrn_orient_matrix_UB_23 -0.03490
_diffrn_orient_matrix_UB_31 0.08503
_diffrn_orient_matrix_UB_32 -0.02202
_diffrn_orient_matrix_UB_33 0.01274
_diffrn_radiation_detector 'scintillation counter'
_diffrn_radiation_monochromator graphite
_diffrn_radiation_source 'Rigaku rotating anode'
_diffrn_radiation_type 'Mo K\a'
_diffrn_radiation_wavelength 0.7107
_diffrn_reflns_av_R_equivalents 0.022
_diffrn_reflns_limit_h_max 11
_diffrn_reflns_limit_h_min 0
_diffrn_reflns_limit_k_max 29
_diffrn_reflns_limit_k_min 0
_diffrn_reflns_limit_l_max 18
_diffrn_reflns_limit_l_min -18
_diffrn_reflns_number 7257
_diffrn_reflns_reduction_process 'Lp corrections applied'
_diffrn_standards_decay_% 0.56
_diffrn_standards_interval_count 150
_diffrn_standards_number 3
_exptl_absorpt_coefficient_mu 0.661
_exptl_absorpt_correction_T_max 1.000
_exptl_absorpt_correction_T_min 0.931
_exptl_absorpt_correction_type '\y scans(North,Phillips & Mathews,1968)'
_exptl_crystal_colour red
_exptl_crystal_density_diffrn 1.489
_exptl_crystal_density_meas ?
_exptl_crystal_description prismatic
_exptl_crystal_F_000 1764.00
_exptl_crystal_size_max 0.500
_exptl_crystal_size_mid 0.500
_exptl_crystal_size_min 0.500
_refine_diff_density_max 0.93
_refine_diff_density_min -0.55
_refine_ls_extinction_method none
_refine_ls_goodness_of_fit_obs 1.950
_refine_ls_hydrogen_treatment noref
_refine_ls_matrix_type full
_refine_ls_number_constraints 0
_refine_ls_number_parameters 479
_refine_ls_number_reflns 5075
_refine_ls_number_restraints 0
_refine_ls_R_factor_obs 0.0619
_refine_ls_shift/esd_max 2.7374
_refine_ls_shift/esd_mean 0.0061
_refine_ls_structure_factor_coef F
_refine_ls_weighting_details 'w = 1/[\s^2^(Fo) + 0.00203|Fo|^2^]'
_refine_ls_weighting_scheme calc
_refine_ls_wR_factor_obs 0.1043
_reflns_number_observed 5075
_reflns_number_total 6837
_reflns_observed_criterion >3.0sigma(I)
_cod_data_source_file 808101hsup1.cif
_cod_data_source_block (2)
_cod_depositor_comments
;
The following automatic conversions were performed:

'_exptl_crystal_density_meas' value 'not measured' was changed to '?'
- the value is perceived as not measured.

Automatic conversion script
Id: cif_fix_values 3008 2015-01-20 13:52:24Z robertas 

The following automatic conversions were performed:

'_refine_ls_weighting_scheme' value 'w = 1/[\s^2^(Fo) +
0.00203|Fo|^2^]' was changed to 'calc'. New tag
'_refine_ls_weighting_details' was created. The value of the new tag
was set to 'w = 1/[\s^2^(Fo) + 0.00203|Fo|^2^]'.

Automatic conversion script
Id: cif_fix_values 3143 2015-03-26 13:38:13Z robertas 
;
_cod_original_cell_volume 3783(1)
_cod_original_sg_symbol_H-M 'P 21/c       '
_cod_original_formula_sum 'C30 H41 Cl2 Fe N8 O11 S '
_cod_database_code 7027149

loop_
_symmetry_equiv_pos_as_xyz
x,y,z
-x,1/2+y,1/2-z
-x,-y,-z
x,1/2-y,1/2+z

loop_
_atom_site_aniso_label
_atom_site_aniso_U_11
_atom_site_aniso_U_22
_atom_site_aniso_U_33
_atom_site_aniso_U_12
_atom_site_aniso_U_13
_atom_site_aniso_U_23
Fe(1) 0.0462(4) 0.0350(4) 0.0451(4) -0.0049(2) 0.0114(3) -0.0032(2)
Cl(1) 0.094(1) 0.0666(8) 0.0529(7) -0.0109(7) 0.0175(6) -0.0035(6)
Cl(2) 0.083(1) 0.101(1) 0.097(1) 0.0010(9) 0.0355(9) -0.0153(10)
S(1) 0.0702(10) 0.0520(8) 0.173(2) 0.0133(7) -0.009(1) -0.027(1)
O(1) 0.047(2) 0.055(2) 0.044(2) -0.013(1) 0.008(1) 0.000(1)
O(2) 0.057(2) 0.041(2) 0.046(2) 0.005(1) 0.018(1) 0.001(1)
O(3) 0.196(7) 0.134(5) 0.105(4) 0.014(4) 0.086(4) 0.005(4)
O(4) 0.142(5) 0.113(4) 0.136(5) 0.022(4) 0.002(4) 0.054(4)
O(5) 0.139(4) 0.080(3) 0.096(3) -0.013(3) 0.046(3) 0.010(3)
O(6) 0.205(6) 0.142(5) 0.079(3) -0.099(5) -0.022(4) 0.015(3)
O(7) 0.145(5) 0.192(7) 0.090(4) 0.041(5) 0.036(3) -0.032(4)
O(8) 0.29(1) 0.29(1) 0.095(5) 0.107(10) 0.045(6) 0.053(6)
O(9) 0.178(8) 0.36(2) 0.223(9) -0.005(9) 0.131(7) -0.098(9)
O(10) 0.111(5) 0.27(1) 0.47(2) -0.062(6) 0.065(8) -0.27(1)
O(11) 0.140(7) 0.143(8) 0.59(2) -0.013(6) 0.03(1) -0.15(1)
N(1) 0.058(2) 0.048(2) 0.048(2) -0.007(2) 0.003(2) -0.005(2)
N(2) 0.052(2) 0.053(2) 0.068(3) -0.011(2) 0.016(2) -0.010(2)
N(3) 0.054(2) 0.038(2) 0.064(2) -0.006(2) 0.021(2) -0.012(2)
N(4) 0.071(3) 0.072(3) 0.065(3) 0.019(2) 0.017(2) -0.013(2)
N(5) 0.094(3) 0.039(2) 0.052(2) 0.001(2) 0.022(2) -0.001(2)
N(6) 0.055(2) 0.058(2) 0.050(2) -0.014(2) 0.004(2) -0.004(2)
N(7) 0.066(3) 0.043(2) 0.067(3) 0.004(2) 0.008(2) 0.002(2)
N(8) 0.071(3) 0.069(3) 0.070(3) 0.008(2) 0.003(2) -0.009(2)
C(1) 0.071(3) 0.081(4) 0.083(4) -0.007(3) 0.040(3) 0.012(3)
C(2) 0.056(3) 0.048(3) 0.067(3) 0.001(2) 0.024(2) 0.005(2)
C(3) 0.059(3) 0.049(3) 0.057(3) 0.005(2) 0.021(2) 0.006(2)
C(4) 0.052(2) 0.040(2) 0.047(2) 0.000(2) 0.014(2) 0.001(2)
C(5) 0.044(2) 0.035(2) 0.044(2) -0.001(2) 0.013(2) -0.001(2)
C(6) 0.046(2) 0.046(2) 0.059(3) 0.001(2) 0.011(2) -0.002(2)
C(7) 0.044(2) 0.051(3) 0.073(3) -0.004(2) 0.015(2) 0.002(2)
C(8) 0.061(3) 0.046(2) 0.041(2) 0.002(2) 0.010(2) 0.001(2)
C(9) 0.067(3) 0.072(3) 0.053(3) -0.021(3) -0.006(2) 0.001(2)
C(10) 0.060(3) 0.073(4) 0.068(3) -0.011(3) -0.009(3) 0.001(3)
C(11) 0.061(3) 0.047(3) 0.082(3) -0.020(2) 0.011(3) -0.015(2)
C(12) 0.080(4) 0.043(2) 0.067(3) -0.006(2) 0.019(3) -0.016(2)
C(13) 0.057(3) 0.037(2) 0.075(3) 0.003(2) 0.022(2) -0.002(2)
C(14) 0.050(2) 0.034(2) 0.067(3) -0.003(2) 0.015(2) -0.002(2)
C(15) 0.055(3) 0.040(2) 0.085(4) 0.001(2) 0.011(3) 0.011(2)
C(16) 0.055(3) 0.051(3) 0.079(3) -0.006(2) 0.004(2) 0.015(2)
C(17) 0.077(4) 0.060(3) 0.105(5) 0.005(3) -0.016(3) 0.016(3)
C(18) 0.052(3) 0.048(2) 0.063(3) -0.010(2) 0.008(2) 0.010(2)
C(19) 0.053(3) 0.043(2) 0.053(3) -0.004(2) 0.017(2) 0.004(2)
C(20) 0.044(2) 0.037(2) 0.056(3) -0.003(2) 0.016(2) 0.007(2)
C(21) 0.072(3) 0.052(3) 0.042(2) 0.005(2) 0.013(2) -0.002(2)
C(22) 0.134(7) 0.102(6) 0.109(6) 0.065(5) 0.044(5) 0.036(4)
C(23) 0.148(7) 0.055(3) 0.087(4) 0.032(4) 0.040(4) 0.006(3)
C(24) 0.116(5) 0.063(3) 0.051(3) -0.030(3) 0.015(3) -0.011(2)
C(25) 0.078(4) 0.073(3) 0.051(3) -0.027(3) -0.002(2) 0.003(2)
C(26) 0.051(3) 0.049(3) 0.060(3) -0.005(2) 0.001(2) 0.000(2)
C(27) 0.043(2) 0.048(3) 0.074(3) -0.005(2) 0.002(2) -0.001(2)
C(28) 0.101(6) 0.093(6) 0.18(1) 0.016(5) 0.027(6) -0.014(6)
C(29) 0.43(3) 0.140(10) 0.087(7) -0.04(1) -0.04(1) 0.015(6)
C(30) 0.147(9) 0.17(1) 0.31(2) 0.048(8) -0.11(1) -0.12(1)

loop_
_atom_site_label
_atom_site_fract_x
_atom_site_fract_y
_atom_site_fract_z
_atom_site_U_iso_or_equiv
_atom_site_thermal_displace_type
_atom_site_calc_flag
_atom_site_occupancy
Fe(1) 0.15123(6) 0.34945(2) 0.62304(4) 0.0416(2) Uani d 1.00
Cl(1) 0.3275(2) 0.42609(6) 0.17390(8) 0.0704(4) Uani d 1.00
Cl(2) 0.8166(2) 0.19819(8) 0.2926(1) 0.0922(6) Uani d 1.00
S(1) -0.0646(2) 0.51852(6) 0.6556(2) 0.0998(6) Uani d 1.00
O(1) 0.3367(3) 0.3774(1) 0.6325(2) 0.0487(8) Uani d 1.00
O(2) 0.1670(3) 0.3456(1) 0.7481(2) 0.0470(8) Uani d 1.00
O(3) 0.9521(8) 0.3894(3) 0.0299(4) 0.140(3) Uani d 1.00
O(4) 0.2480(7) 0.4632(2) 0.1214(4) 0.131(2) Uani d 1.00
O(5) 0.2463(6) 0.3956(2) 0.2266(3) 0.103(2) Uani d 1.00
O(6) 0.4292(7) 0.4536(3) 0.2263(3) 0.144(2) Uani d 1.00
O(7) 0.3897(7) 0.3909(3) 0.1206(4) 0.141(3) Uani d 1.00
O(8) 0.764(1) 0.2074(5) 0.2083(5) 0.224(5) Uani d 1.00
O(9) 0.7143(10) 0.2097(5) 0.3389(7) 0.248(6) Uani d 1.00
O(10) 0.9322(8) 0.2216(5) 0.3212(9) 0.279(6) Uani d 1.00
O(11) 0.8403(9) 0.1429(4) 0.279(1) 0.293(7) Uani d 1.00
N(1) 0.1651(4) 0.3554(2) 0.4845(2) 0.052(1) Uani d 1.00
N(2) -0.0396(4) 0.3104(2) 0.5660(3) 0.057(1) Uani d 1.00
N(3) 0.1965(4) 0.2664(1) 0.6318(3) 0.051(1) Uani d 1.00
N(4) 0.0924(5) 0.3988(2) 0.8907(3) 0.069(1) Uani d 1.00
N(5) 0.2988(5) 0.4365(2) 0.8669(3) 0.061(1) Uani d 1.00
N(6) 0.5082(4) 0.4112(2) 0.7617(2) 0.054(1) Uani d 1.00
N(7) 0.0474(4) 0.4195(2) 0.6249(3) 0.059(1) Uani d 1.00
N(8) 0.8142(5) 0.3716(2) 0.1319(3) 0.070(1) Uani d 1.00
C(1) 0.7003(6) 0.4650(3) 0.4069(4) 0.076(2) Uani d 1.00
C(2) 0.6026(5) 0.4422(2) 0.4669(3) 0.056(1) Uani d 1.00
C(3) 0.4784(5) 0.4211(2) 0.4341(3) 0.054(1) Uani d 1.00
C(4) 0.3855(4) 0.3989(2) 0.4882(3) 0.046(1) Uani d 1.00
C(5) 0.4189(4) 0.3982(2) 0.5782(3) 0.041(1) Uani d 1.00
C(6) 0.5445(4) 0.4205(2) 0.6118(3) 0.050(1) Uani d 1.00
C(7) 0.6340(5) 0.4416(2) 0.5544(3) 0.055(1) Uani d 1.00
C(8) 0.2596(5) 0.3774(2) 0.4464(3) 0.049(1) Uani d 1.00
C(9) 0.0444(6) 0.3364(2) 0.4294(3) 0.065(2) Uani d 1.00
C(10) -0.0768(6) 0.3368(2) 0.4824(4) 0.068(2) Uani d 1.00
C(11) -0.0238(5) 0.2510(2) 0.5599(4) 0.063(2) Uani d 1.00
C(12) 0.1241(6) 0.2355(2) 0.5607(3) 0.063(2) Uani d 1.00
C(13) 0.2592(5) 0.2417(2) 0.6958(3) 0.055(1) Uani d 1.00
C(14) 0.3068(4) 0.2672(2) 0.7771(3) 0.050(1) Uani d 1.00
C(15) 0.3951(5) 0.2386(2) 0.8368(4) 0.060(1) Uani d 1.00
C(16) 0.4362(5) 0.2586(2) 0.9187(4) 0.062(2) Uani d 1.00
C(17) 0.5362(6) 0.2282(2) 0.9806(4) 0.082(2) Uani d 1.00
C(18) 0.3799(5) 0.3079(2) 0.9419(3) 0.054(1) Uani d 1.00
C(19) 0.2926(5) 0.3372(2) 0.8848(3) 0.049(1) Uani d 1.00
C(20) 0.2539(4) 0.3174(2) 0.8007(3) 0.045(1) Uani d 1.00
C(21) 0.2436(5) 0.3911(2) 0.9127(3) 0.055(1) Uani d 1.00
C(22) 0.0693(10) 0.4572(3) 0.8717(5) 0.113(3) Uani d 1.00
C(23) 0.2056(10) 0.4817(3) 0.8804(4) 0.095(2) Uani d 1.00
C(24) 0.4394(7) 0.4504(2) 0.8964(3) 0.076(2) Uani d 1.00
C(25) 0.5429(6) 0.4160(2) 0.8552(3) 0.068(2) Uani d 1.00
C(26) 0.5846(5) 0.4249(2) 0.7026(3) 0.054(1) Uani d 1.00
C(27) 0.0024(5) 0.4610(2) 0.6358(3) 0.055(1) Uani d 1.00
C(28) 0.9284(10) 0.3891(4) 0.1067(8) 0.125(4) Uani d 1.00
C(29) 0.811(2) 0.3723(5) 0.2222(7) 0.222(7) Uani d 1.00
C(30) 0.711(1) 0.3566(6) 0.076(1) 0.217(6) Uani d 1.00
H(1) 0.7343 0.4920 0.4169 0.1065 Uiso calc 1.00
H(2) 0.6581 0.4790 0.3571 0.1065 Uiso calc 1.00
H(3) 0.7439 0.4463 0.3742 0.1065 Uiso calc 1.00
H(4) 0.4470 0.4251 0.3734 0.1065 Uiso calc 1.00
H(5) 0.2571 0.3825 0.3826 0.1065 Uiso calc 1.00
H(6) 0.0235 0.3588 0.3768 0.1065 Uiso calc 1.00
H(7) 0.0616 0.2975 0.4017 0.1065 Uiso calc 1.00
H(8) -0.1101 0.3757 0.4958 0.1065 Uiso calc 1.00
H(9) -0.1624 0.3240 0.4462 0.1065 Uiso calc 1.00
H(10) -0.1096 0.3178 0.6038 0.0681 Uiso calc 1.00
H(11) -0.0581 0.2350 0.6188 0.1065 Uiso calc 1.00
H(12) -0.0774 0.2369 0.5076 0.1065 Uiso calc 1.00
H(13) 0.1565 0.2412 0.5082 0.1065 Uiso calc 1.00
H(14) 0.1318 0.1978 0.5653 0.1065 Uiso calc 1.00
H(15) 0.2882 0.1997 0.7027 0.1065 Uiso calc 1.00
H(16) 0.4360 0.2022 0.8179 0.1065 Uiso calc 1.00
H(17) 0.5824 0.1997 0.9545 0.1065 Uiso calc 1.00
H(18) 0.6348 0.2427 0.9992 0.1065 Uiso calc 1.00
H(19) 0.5008 0.2220 1.0388 0.1065 Uiso calc 1.00
H(20) 0.4048 0.3259 1.0018 0.1065 Uiso calc 1.00
H(21) 0.2622 0.3978 0.9779 0.1065 Uiso calc 1.00
H(22) 0.0368 0.3879 0.9352 0.1065 Uiso calc 1.00
H(23) 0.0583 0.3803 0.8379 0.1065 Uiso calc 1.00
H(24) 0.0110 0.4726 0.9122 0.1859 Uiso calc 1.00
H(25) 0.0262 0.4618 0.8142 0.1176 Uiso calc 1.00
H(26) 0.2367 0.4916 0.9362 0.1065 Uiso calc 1.00
H(27) 0.2225 0.5093 0.8413 0.1065 Uiso calc 1.00
H(28) 0.4706 0.4411 0.9687 0.1065 Uiso calc 1.00
H(29) 0.4570 0.4882 0.8763 0.1065 Uiso calc 1.00
H(30) 0.6346 0.4331 0.8617 0.1065 Uiso calc 1.00
H(31) 0.5448 0.3769 0.8794 0.1065 Uiso calc 1.00
H(32) 0.4205 0.3948 0.7378 0.1065 Uiso calc 1.00
H(33) 0.6778 0.4452 0.7270 0.1065 Uiso calc 1.00
H(34) 0.7200 0.4558 0.5775 0.2293 Uiso calc 1.00
H(35) 0.9950 0.4019 0.1465 0.1859 Uiso calc 1.00
H(36) 0.8090 0.4076 0.2422 0.2036 Uiso calc 1.00
H(37) 0.8676 0.3489 0.2491 0.2036 Uiso calc 1.00
H(38) 0.7113 0.3579 0.2309 0.2036 Uiso calc 1.00
H(39) 0.6348 0.3430 0.1111 0.1859 Uiso calc 1.00
H(40) 0.7342 0.3255 0.0427 0.1859 Uiso calc 1.00
H(41) 0.6753 0.3842 0.0412 0.1859 Uiso calc 1.00

loop_
_atom_type_symbol
_atom_type_oxidation_number
_atom_type_number_in_cell
_atom_type_scat_dispersion_real
_atom_type_scat_dispersion_imag
_atom_type_scat_source
C 0 120 0.003 0.002
;International Tables for Crystallography
(1992, Vol. C, Tables 4.2.6.8 and 6.1.1.1)
;
H 0 164 0.000 0.000
;International Tables for Crystallography
(1992, Vol. C, Table 6.1.1.2)
;
Fe 0 4 0.346 0.844
;International Tables for Crystallography
(1992, Vol. C, Tables 4.2.6.8 and 6.1.1.1)
;
Cl 0 8 0.148 0.159
;International Tables for Crystallography
(1992, Vol. C, Tables 4.2.6.8 and 6.1.1.1)
;
O 0 44 0.011 0.006
;International Tables for Crystallography
(1992, Vol. C, Tables 4.2.6.8 and 6.1.1.1)
;
N 0 32 0.006 0.003
;International Tables for Crystallography
(1992, Vol. C, Tables 4.2.6.8 and 6.1.1.1)
;
S 0 4 0.125 0.123
;International Tables for Crystallography
(1992, Vol. C, Tables 4.2.6.8 and 6.1.1.1)
;

loop_
_geom_angle_atom_site_label_1
_geom_angle_atom_site_label_2
_geom_angle_atom_site_label_3
_geom_angle
_geom_angle_site_symmetry_1
_geom_angle_site_symmetry_2
_geom_angle_site_symmetry_3
_geom_angle_publ_flag
O(1) Fe(1) O(2) 87.4(1) 1_555 1_555 1_555 yes
O(1) Fe(1) N(1) 84.5(1) 1_555 1_555 1_555 yes
O(1) Fe(1) N(2) 159.8(1) 1_555 1_555 1_555 yes
O(1) Fe(1) N(3) 98.6(1) 1_555 1_555 1_555 yes
O(1) Fe(1) N(7) 99.7(2) 1_555 1_555 1_555 yes
O(2) Fe(1) N(1) 171.7(1) 1_555 1_555 1_555 yes
O(2) Fe(1) N(2) 111.2(1) 1_555 1_555 1_555 yes
O(2) Fe(1) N(3) 83.7(1) 1_555 1_555 1_555 yes
O(2) Fe(1) N(7) 91.2(1) 1_555 1_555 1_555 yes
N(1) Fe(1) N(2) 76.5(1) 1_555 1_555 1_555 yes
N(1) Fe(1) N(3) 95.6(1) 1_555 1_555 1_555 yes
N(1) Fe(1) N(7) 92.0(2) 1_555 1_555 1_555 yes
N(2) Fe(1) N(3) 76.6(2) 1_555 1_555 1_555 yes
N(2) Fe(1) N(7) 88.0(2) 1_555 1_555 1_555 yes
N(3) Fe(1) N(7) 160.7(2) 1_555 1_555 1_555 yes
O(4) Cl(1) O(5) 111.3(4) 1_555 1_555 1_555 yes
O(4) Cl(1) O(6) 110.2(4) 1_555 1_555 1_555 yes
O(4) Cl(1) O(7) 108.6(4) 1_555 1_555 1_555 yes
O(5) Cl(1) O(6) 109.8(3) 1_555 1_555 1_555 yes
O(5) Cl(1) O(7) 108.4(4) 1_555 1_555 1_555 yes
O(6) Cl(1) O(7) 108.4(5) 1_555 1_555 1_555 yes
O(8) Cl(2) O(9) 103.7(7) 1_555 1_555 1_555 yes
O(8) Cl(2) O(10) 118.9(9) 1_555 1_555 1_555 yes
O(8) Cl(2) O(11) 94.3(7) 1_555 1_555 1_555 yes
O(9) Cl(2) O(10) 113.8(6) 1_555 1_555 1_555 yes
O(9) Cl(2) O(11) 115.8(8) 1_555 1_555 1_555 yes
O(10) Cl(2) O(11) 109.0(6) 1_555 1_555 1_555 yes
Fe(1) O(1) C(5) 135.8(3) 1_555 1_555 1_555 yes
Fe(1) O(2) C(20) 129.0(3) 1_555 1_555 1_555 yes
Fe(1) N(1) C(8) 127.2(3) 1_555 1_555 1_555 yes
Fe(1) N(1) C(9) 115.3(3) 1_555 1_555 1_555 yes
C(8) N(1) C(9) 117.2(4) 1_555 1_555 1_555 yes
Fe(1) N(2) C(10) 106.8(3) 1_555 1_555 1_555 yes
Fe(1) N(2) C(11) 111.4(3) 1_555 1_555 1_555 yes
Fe(1) N(2) H(10) 107.8(3) 1_555 1_555 1_555 no
C(10) N(2) C(11) 113.8(4) 1_555 1_555 1_555 yes
C(10) N(2) H(10) 108.5(4) 1_555 1_555 1_555 no
C(11) N(2) H(10) 108.2(4) 1_555 1_555 1_555 no
Fe(1) N(3) C(12) 112.0(3) 1_555 1_555 1_555 yes
Fe(1) N(3) C(13) 127.1(3) 1_555 1_555 1_555 yes
C(12) N(3) C(13) 120.0(4) 1_555 1_555 1_555 yes
C(21) N(4) C(22) 107.2(5) 1_555 1_555 1_555 yes
C(21) N(4) H(22) 115.1(4) 1_555 1_555 1_555 no
C(21) N(4) H(23) 112.9(4) 1_555 1_555 1_555 no
C(22) N(4) H(22) 109.1(5) 1_555 1_555 1_555 no
C(22) N(4) H(23) 104.8(5) 1_555 1_555 1_555 no
H(22) N(4) H(23) 107.2(5) 1_555 1_555 1_555 no
C(21) N(5) C(23) 104.4(4) 1_555 1_555 1_555 yes
C(21) N(5) C(24) 114.6(4) 1_555 1_555 1_555 yes
C(23) N(5) C(24) 111.4(5) 1_555 1_555 1_555 yes
C(25) N(6) C(26) 125.8(4) 1_555 1_555 1_555 yes
C(25) N(6) H(32) 121.1(4) 1_555 1_555 1_555 no
C(26) N(6) H(32) 113.1(4) 1_555 1_555 1_555 no
Fe(1) N(7) C(27) 169.9(4) 1_555 1_555 1_555 yes
C(28) N(8) C(29) 113.4(9) 1_555 1_555 1_555 yes
C(28) N(8) C(30) 121(1) 1_555 1_555 1_555 yes
C(29) N(8) C(30) 124(1) 1_555 1_555 1_555 yes
C(2) C(1) H(1) 120.0(6) 1_555 1_555 1_555 no
C(2) C(1) H(2) 113.3(5) 1_555 1_555 1_555 no
C(2) C(1) H(3) 124.2(6) 1_555 1_555 1_555 no
H(1) C(1) H(2) 89.8(6) 1_555 1_555 1_555 no
H(1) C(1) H(3) 111.7(6) 1_555 1_555 1_555 no
H(2) C(1) H(3) 85.3(5) 1_555 1_555 1_555 no
C(1) C(2) C(3) 120.6(5) 1_555 1_555 1_555 yes
C(1) C(2) C(7) 121.1(5) 1_555 1_555 1_555 yes
C(3) C(2) C(7) 118.2(4) 1_555 1_555 1_555 yes
C(2) C(3) C(4) 122.2(4) 1_555 1_555 1_555 yes
C(2) C(3) H(4) 120.7(4) 1_555 1_555 1_555 no
C(4) C(3) H(4) 116.7(5) 1_555 1_555 1_555 no
C(3) C(4) C(5) 119.3(4) 1_555 1_555 1_555 yes
C(3) C(4) C(8) 117.2(4) 1_555 1_555 1_555 yes
C(5) C(4) C(8) 123.5(4) 1_555 1_555 1_555 yes
O(1) C(5) C(4) 122.3(4) 1_555 1_555 1_555 yes
O(1) C(5) C(6) 119.2(4) 1_555 1_555 1_555 yes
C(4) C(5) C(6) 118.5(4) 1_555 1_555 1_555 yes
C(5) C(6) C(7) 119.7(4) 1_555 1_555 1_555 yes
C(5) C(6) C(26) 123.0(4) 1_555 1_555 1_555 yes
C(7) C(6) C(26) 117.3(4) 1_555 1_555 1_555 yes
C(2) C(7) C(6) 122.1(4) 1_555 1_555 1_555 yes
C(2) C(7) H(34) 118.7(5) 1_555 1_555 1_555 no
C(6) C(7) H(34) 119.2(5) 1_555 1_555 1_555 no
N(1) C(8) C(4) 125.9(4) 1_555 1_555 1_555 yes
N(1) C(8) H(5) 124.3(5) 1_555 1_555 1_555 no
C(4) C(8) H(5) 109.7(4) 1_555 1_555 1_555 no
N(1) C(9) C(10) 108.8(4) 1_555 1_555 1_555 yes
N(1) C(9) H(6) 113.0(4) 1_555 1_555 1_555 no
N(1) C(9) H(7) 111.5(5) 1_555 1_555 1_555 no
C(10) C(9) H(6) 109.1(5) 1_555 1_555 1_555 no
C(10) C(9) H(7) 112.7(5) 1_555 1_555 1_555 no
H(6) C(9) H(7) 101.6(5) 1_555 1_555 1_555 no
N(2) C(10) C(9) 109.3(4) 1_555 1_555 1_555 yes
N(2) C(10) H(8) 107.0(5) 1_555 1_555 1_555 no
N(2) C(10) H(9) 118.2(5) 1_555 1_555 1_555 no
C(9) C(10) H(8) 113.2(5) 1_555 1_555 1_555 no
C(9) C(10) H(9) 111.0(5) 1_555 1_555 1_555 no
H(8) C(10) H(9) 97.8(5) 1_555 1_555 1_555 no
N(2) C(11) C(12) 111.1(4) 1_555 1_555 1_555 yes
N(2) C(11) H(11) 105.4(4) 1_555 1_555 1_555 no
N(2) C(11) H(12) 110.5(5) 1_555 1_555 1_555 no
C(12) C(11) H(11) 106.3(5) 1_555 1_555 1_555 no
C(12) C(11) H(12) 111.2(5) 1_555 1_555 1_555 no
H(11) C(11) H(12) 112.1(4) 1_555 1_555 1_555 no
N(3) C(12) C(11) 106.1(4) 1_555 1_555 1_555 yes
N(3) C(12) H(13) 113.5(5) 1_555 1_555 1_555 no
N(3) C(12) H(14) 115.5(5) 1_555 1_555 1_555 no
C(11) C(12) H(13) 111.9(5) 1_555 1_555 1_555 no
C(11) C(12) H(14) 109.0(5) 1_555 1_555 1_555 no
H(13) C(12) H(14) 101.0(4) 1_555 1_555 1_555 no
N(3) C(13) C(14) 124.2(4) 1_555 1_555 1_555 yes
N(3) C(13) H(15) 130.0(5) 1_555 1_555 1_555 no
C(14) C(13) H(15) 105.9(4) 1_555 1_555 1_555 no
C(13) C(14) C(15) 118.9(4) 1_555 1_555 1_555 yes
C(13) C(14) C(20) 120.9(4) 1_555 1_555 1_555 yes
C(15) C(14) C(20) 119.8(4) 1_555 1_555 1_555 yes
C(14) C(15) C(16) 122.2(5) 1_555 1_555 1_555 yes
C(14) C(15) H(16) 119.2(5) 1_555 1_555 1_555 no
C(16) C(15) H(16) 118.6(5) 1_555 1_555 1_555 no
C(15) C(16) C(17) 121.4(5) 1_555 1_555 1_555 yes
C(15) C(16) C(18) 117.1(5) 1_555 1_555 1_555 yes
C(17) C(16) C(18) 121.5(5) 1_555 1_555 1_555 yes
C(16) C(17) H(17) 114.3(6) 1_555 1_555 1_555 no
C(16) C(17) H(18) 122.6(5) 1_555 1_555 1_555 no
C(16) C(17) H(19) 112.4(6) 1_555 1_555 1_555 no
H(17) C(17) H(18) 84.2(5) 1_555 1_555 1_555 no
H(17) C(17) H(19) 119.1(6) 1_555 1_555 1_555 no
H(18) C(17) H(19) 101.4(6) 1_555 1_555 1_555 no
C(16) C(18) C(19) 122.2(5) 1_555 1_555 1_555 yes
C(16) C(18) H(20) 122.4(5) 1_555 1_555 1_555 no
C(19) C(18) H(20) 115.4(4) 1_555 1_555 1_555 no
C(18) C(19) C(20) 120.4(4) 1_555 1_555 1_555 yes
C(18) C(19) C(21) 118.9(4) 1_555 1_555 1_555 yes
C(20) C(19) C(21) 120.6(4) 1_555 1_555 1_555 yes
O(2) C(20) C(14) 122.6(4) 1_555 1_555 1_555 yes
O(2) C(20) C(19) 119.1(4) 1_555 1_555 1_555 yes
C(14) C(20) C(19) 118.2(4) 1_555 1_555 1_555 yes
N(4) C(21) N(5) 101.6(4) 1_555 1_555 1_555 yes
N(4) C(21) C(19) 112.7(4) 1_555 1_555 1_555 yes
N(4) C(21) H(21) 106.4(4) 1_555 1_555 1_555 no
N(5) C(21) C(19) 113.6(4) 1_555 1_555 1_555 yes
N(5) C(21) H(21) 108.2(4) 1_555 1_555 1_555 no
C(19) C(21) H(21) 113.4(4) 1_555 1_555 1_555 no
N(4) C(22) C(23) 105.1(6) 1_555 1_555 1_555 yes
N(4) C(22) H(24) 110.1(7) 1_555 1_555 1_555 no
N(4) C(22) H(25) 110.2(8) 1_555 1_555 1_555 no
C(23) C(22) H(24) 111.9(9) 1_555 1_555 1_555 no
C(23) C(22) H(25) 111.1(8) 1_555 1_555 1_555 no
H(24) C(22) H(25) 108.4(7) 1_555 1_555 1_555 no
N(5) C(23) C(22) 104.7(6) 1_555 1_555 1_555 yes
N(5) C(23) H(26) 100.2(6) 1_555 1_555 1_555 no
N(5) C(23) H(27) 108.0(6) 1_555 1_555 1_555 no
C(22) C(23) H(26) 114.7(7) 1_555 1_555 1_555 no
C(22) C(23) H(27) 117.2(8) 1_555 1_555 1_555 no
H(26) C(23) H(27) 110.3(8) 1_555 1_555 1_555 no
N(5) C(24) C(25) 113.3(4) 1_555 1_555 1_555 yes
N(5) C(24) H(28) 114.5(5) 1_555 1_555 1_555 no
N(5) C(24) H(29) 107.9(6) 1_555 1_555 1_555 no
C(25) C(24) H(28) 99.6(5) 1_555 1_555 1_555 no
C(25) C(24) H(29) 104.4(5) 1_555 1_555 1_555 no
H(28) C(24) H(29) 116.5(5) 1_555 1_555 1_555 no
N(6) C(25) C(24) 110.9(5) 1_555 1_555 1_555 yes
N(6) C(25) H(30) 105.1(4) 1_555 1_555 1_555 no
N(6) C(25) H(31) 106.1(4) 1_555 1_555 1_555 no
C(24) C(25) H(30) 111.1(5) 1_555 1_555 1_555 no
C(24) C(25) H(31) 111.3(5) 1_555 1_555 1_555 no
H(30) C(25) H(31) 112.1(6) 1_555 1_555 1_555 no
N(6) C(26) C(6) 123.6(4) 1_555 1_555 1_555 yes
N(6) C(26) H(33) 114.3(4) 1_555 1_555 1_555 no
C(6) C(26) H(33) 121.7(4) 1_555 1_555 1_555 no
S(1) C(27) N(7) 177.0(5) 1_555 1_555 1_555 yes
O(3) C(28) N(8) 122.6(10) 1_555 1_555 1_555 yes
O(3) C(28) H(35) 117(1) 1_555 1_555 1_555 no
N(8) C(28) H(35) 120(1) 1_555 1_555 1_555 no
N(8) C(29) H(36) 110.5(10) 1_555 1_555 1_555 no
N(8) C(29) H(37) 112(1) 1_555 1_555 1_555 no
N(8) C(29) H(38) 103.4(10) 1_555 1_555 1_555 no
H(36) C(29) H(37) 119(1) 1_555 1_555 1_555 no
H(36) C(29) H(38) 102(1) 1_555 1_555 1_555 no
H(37) C(29) H(38) 105(1) 1_555 1_555 1_555 no
N(8) C(30) H(39) 107(1) 1_555 1_555 1_555 no
N(8) C(30) H(40) 111.4(10) 1_555 1_555 1_555 no
N(8) C(30) H(41) 113(1) 1_555 1_555 1_555 no
H(39) C(30) H(40) 104(1) 1_555 1_555 1_555 no
H(39) C(30) H(41) 106(1) 1_555 1_555 1_555 no
H(40) C(30) H(41) 112(1) 1_555 1_555 1_555 no

loop_
_geom_bond_atom_site_label_1
_geom_bond_atom_site_label_2
_geom_bond_distance
_geom_bond_site_symmetry_1
_geom_bond_site_symmetry_2
_geom_bond_publ_flag
Fe(1) O(1) 1.954(3) 1_555 1_555 yes
Fe(1) O(2) 1.932(3) 1_555 1_555 yes
Fe(1) N(1) 2.170(4) 1_555 1_555 yes
Fe(1) N(2) 2.229(4) 1_555 1_555 yes
Fe(1) N(3) 2.109(4) 1_555 1_555 yes
Fe(1) N(7) 2.019(4) 1_555 1_555 yes
Cl(1) O(4) 1.416(5) 1_555 1_555 yes
Cl(1) O(5) 1.417(5) 1_555 1_555 yes
Cl(1) O(6) 1.409(5) 1_555 1_555 yes
Cl(1) O(7) 1.385(6) 1_555 1_555 yes
Cl(2) O(8) 1.380(8) 1_555 1_555 yes
Cl(2) O(9) 1.325(7) 1_555 1_555 yes
Cl(2) O(10) 1.322(7) 1_555 1_555 yes
Cl(2) O(11) 1.408(9) 1_555 1_555 yes
S(1) C(27) 1.615(5) 1_555 1_555 yes
O(1) C(5) 1.327(5) 1_555 1_555 yes
O(2) C(20) 1.328(5) 1_555 1_555 yes
O(3) C(28) 1.23(1) 1_555 1_555 yes
N(1) C(8) 1.274(6) 1_555 1_555 yes
N(1) C(9) 1.478(6) 1_555 1_555 yes
N(2) C(10) 1.468(7) 1_555 1_555 yes
N(2) C(11) 1.486(6) 1_555 1_555 yes
N(3) C(12) 1.472(6) 1_555 1_555 yes
N(3) C(13) 1.276(6) 1_555 1_555 yes
N(4) C(21) 1.514(7) 1_555 1_555 yes
N(4) C(22) 1.492(9) 1_555 1_555 yes
N(5) C(21) 1.463(6) 1_555 1_555 yes
N(5) C(23) 1.478(7) 1_555 1_555 yes
N(5) C(24) 1.464(8) 1_555 1_555 yes
N(6) C(25) 1.463(6) 1_555 1_555 yes
N(6) C(26) 1.286(6) 1_555 1_555 yes
N(7) C(27) 1.139(6) 1_555 1_555 yes
N(8) C(28) 1.30(1) 1_555 1_555 yes
N(8) C(29) 1.40(1) 1_555 1_555 yes
N(8) C(30) 1.33(1) 1_555 1_555 yes
C(1) C(2) 1.513(6) 1_555 1_555 yes
C(2) C(3) 1.387(7) 1_555 1_555 yes
C(2) C(7) 1.363(7) 1_555 1_555 yes
C(3) C(4) 1.413(6) 1_555 1_555 yes
C(4) C(5) 1.404(6) 1_555 1_555 yes
C(4) C(8) 1.450(6) 1_555 1_555 yes
C(5) C(6) 1.414(6) 1_555 1_555 yes
C(6) C(7) 1.413(6) 1_555 1_555 yes
C(6) C(26) 1.431(7) 1_555 1_555 yes
C(9) C(10) 1.515(8) 1_555 1_555 yes
C(11) C(12) 1.512(8) 1_555 1_555 yes
C(13) C(14) 1.449(7) 1_555 1_555 yes
C(14) C(15) 1.405(7) 1_555 1_555 yes
C(14) C(20) 1.409(6) 1_555 1_555 yes
C(15) C(16) 1.388(8) 1_555 1_555 yes
C(16) C(17) 1.512(8) 1_555 1_555 yes
C(16) C(18) 1.405(7) 1_555 1_555 yes
C(18) C(19) 1.383(7) 1_555 1_555 yes
C(19) C(20) 1.413(6) 1_555 1_555 yes
C(19) C(21) 1.498(6) 1_555 1_555 yes
C(22) C(23) 1.47(1) 1_555 1_555 yes
C(24) C(25) 1.518(9) 1_555 1_555 yes
